data_7007780
loop_
_publ_author_name
'Suzaki, Yuji'
'Taira, Toshiaki'
'Osakada, Kohtaro'

_publ_section_title
;
 Irreversible and reversible formation of a [2]rotaxane containing
 platinum(II) complex with an N-alkyl bipyridinium ligand as the axis
 component.
;
_journal_issue 45
_journal_name_full 'Dalton transactions (Cambridge, England : 2003)'
_journal_page_first 5345
_journal_page_last 5351
_journal_paper_doi 10.1039/b610087b
_journal_year 2006
_chemical_formula_moiety 'C18 H29 Cl5 N2 O2 Pt2 S2 '
_chemical_formula_sum 'C18 H29 Cl5 N2 O2 Pt2 S2'
_chemical_formula_weight 937.00
_space_group_IT_number 14
_symmetry_cell_setting monoclinic
_symmetry_Int_Tables_number 14
_symmetry_space_group_name_Hall '-P 2yab'
_symmetry_space_group_name_H-M 'P 1 21/a 1'
_cell_angle_alpha 90.0000
_cell_angle_beta 96.80(2)
_cell_angle_gamma 90.0000
_cell_formula_units_Z 4
_cell_length_a 13.771(3)
_cell_length_b 21.187(12)
_cell_length_c 9.604(2)
_cell_measurement_reflns_used 25
_cell_measurement_temperature 298.1
_cell_measurement_theta_max 16.9
_cell_measurement_theta_min 15.1
_cell_volume 2782.4(18)
_computing_cell_refinement WinAFC
_computing_data_collection WinAFC
_computing_data_reduction CrystalStructure
_computing_publication_material 'CrystalStructure 3.7.0'
_computing_structure_refinement CRYSTALS
_computing_structure_solution 'DIRDIF99 (PATTY)'
_diffrn_measured_fraction_theta_full 0.998
_diffrn_measured_fraction_theta_max 0.998
_diffrn_measurement_device_type 'Rigaku AFC7R'
_diffrn_measurement_method \w
_diffrn_radiation_type 'Mo K\a'
_diffrn_radiation_wavelength 0.71069
_diffrn_reflns_av_R_equivalents 0.051
_diffrn_reflns_limit_h_max 17
_diffrn_reflns_limit_h_min 0
_diffrn_reflns_limit_k_max 0
_diffrn_reflns_limit_k_min -27
_diffrn_reflns_limit_l_max 12
_diffrn_reflns_limit_l_min -12
_diffrn_reflns_number 6795
_diffrn_reflns_theta_full 27.50
_diffrn_reflns_theta_max 27.50
_diffrn_standards_decay_% 0.00
_diffrn_standards_interval_count 0
_diffrn_standards_number 3
_exptl_absorpt_coefficient_mu 10.652
_exptl_absorpt_correction_T_max 0.202
_exptl_absorpt_correction_T_min 0.090
_exptl_absorpt_correction_type psi-scan
_exptl_absorpt_process_details '(North, Phillips & Mathews, 1968)'
_exptl_crystal_colour yellow
_exptl_crystal_density_diffrn 2.237
_exptl_crystal_density_meas 2.000
_exptl_crystal_description prismatic
_exptl_crystal_F_000 1760.00
_exptl_crystal_size_max 0.20
_exptl_crystal_size_mid 0.20
_exptl_crystal_size_min 0.15
_refine_diff_density_max 3.97
_refine_diff_density_min -4.04
_refine_ls_extinction_method none
_refine_ls_goodness_of_fit_ref 0.934
_refine_ls_hydrogen_treatment refall
_refine_ls_number_parameters 309
_refine_ls_number_reflns 4383
_refine_ls_R_factor_gt 0.0538
_refine_ls_shift/su_max 0.0013
_refine_ls_structure_factor_coef F
_refine_ls_weighting_details 'w = 1/[0.0041Fo^2^ + 1.0000\s(Fo^2^)]'
_refine_ls_weighting_scheme calc
_refine_ls_wR_factor_ref 0.0719
_reflns_number_gt 4376
_reflns_number_total 6382
_reflns_threshold_expression F^2^>2.0\s(F^2^)
_cod_data_source_file b610087b.txt
_cod_data_source_block '[trans-2b][PtCl3(dmso)]'
_cod_depositor_comments
;
The following automatic conversions were performed:

'_exptl_absorpt_correction_type' tag value 'psi-scans' was replaced
with 'psi-scan' value.

Automatic conversion script
Id: cif_fix_values 1646 2011-03-28 12:23:43Z adriana 
;
_cod_original_formula_sum 'C18 H29 Cl5 N2 O2 Pt2 S2 '
_cod_database_code 7007780

loop_
_symmetry_equiv_pos_site_id
_symmetry_equiv_pos_as_xyz
1 +X,+Y,+Z
2 1/2-X,1/2+Y,-Z
3 -X,-Y,-Z
4 1/2+X,1/2-Y,+Z

loop_
_atom_site_label
_atom_site_type_symbol
_atom_site_fract_x
_atom_site_fract_y
_atom_site_fract_z
_atom_site_U_iso_or_equiv
_atom_site_adp_type
_atom_site_occupancy
_atom_site_symmetry_multiplicity
_atom_site_calc_flag
_atom_site_refinement_flags
_atom_site_disorder_assembly
_atom_site_disorder_group
Pt(1) Pt 0.14005(3) 0.15162(2) 0.40092(4) 0.03647(11) Uani 1.00 1 d . . .
Pt(2) Pt -0.42109(3) 0.14648(2) -0.14732(4) 0.03627(11) Uani 1.00 1 d . . .
Cl(1) Cl 0.1873(2) 0.25575(17) 0.4073(6) 0.0914(14) Uani 1.00 1 d . . .
Cl(2) Cl 0.1039(2) 0.04639(16) 0.3843(4) 0.0714(11) Uani 1.00 1 d . . .
Cl(3) Cl -0.4690(2) 0.24030(16) -0.0559(4) 0.0673(10) Uani 1.00 1 d . . .
Cl(4) Cl -0.5839(2) 0.11569(17) -0.1745(3) 0.0559(8) Uani 1.00 1 d . . .
Cl(5) Cl -0.3790(2) 0.04982(13) -0.2326(3) 0.0556(8) Uani 1.00 1 d . . .
S(1) S -0.01358(19) 0.17549(12) 0.4301(2) 0.0399(6) Uani 1.00 1 d . . .
S(2) S -0.2646(2) 0.17102(16) -0.1114(3) 0.0498(8) Uani 1.00 1 d . . .
O(1) O -0.0745(6) 0.1257(4) 0.4825(11) 0.063(2) Uani 1.00 1 d . . .
O(2) O -0.2090(6) 0.1419(5) 0.0126(10) 0.079(3) Uani 1.00 1 d . . .
N(1) N 0.2803(6) 0.1282(3) 0.3674(9) 0.039(2) Uani 1.00 1 d . . .
N(2) N 0.7501(6) 0.0346(4) 0.2407(10) 0.042(2) Uani 1.00 1 d . . .
C(1) C -0.0208(10) 0.2425(6) 0.5338(16) 0.066(4) Uani 1.00 1 d . . .
C(2) C -0.0694(11) 0.2018(9) 0.2655(14) 0.092(6) Uani 1.00 1 d . . .
C(3) C 0.3423(7) 0.1031(5) 0.4698(11) 0.041(2) Uani 1.00 1 d . . .
C(4) C 0.4365(7) 0.0865(5) 0.4515(11) 0.041(2) Uani 1.00 1 d . . .
C(5) C 0.4684(7) 0.0949(4) 0.3198(10) 0.037(2) Uani 1.00 1 d . . .
C(6) C 0.4040(9) 0.1214(6) 0.2128(12) 0.056(3) Uani 1.00 1 d . . .
C(7) C 0.3091(8) 0.1361(6) 0.2411(13) 0.052(3) Uani 1.00 1 d . . .
C(8) C 0.5664(7) 0.0738(4) 0.2920(10) 0.036(2) Uani 1.00 1 d . . .
C(9) C 0.6451(8) 0.0729(6) 0.3980(12) 0.048(3) Uani 1.00 1 d . . .
C(10) C 0.7362(8) 0.0520(5) 0.3716(12) 0.048(3) Uani 1.00 1 d . . .
C(11) C 0.6768(8) 0.0362(5) 0.1361(11) 0.044(3) Uani 1.00 1 d . . .
C(12) C 0.5843(7) 0.0562(5) 0.1585(10) 0.041(2) Uani 1.00 1 d . . .
C(13) C 0.8486(8) 0.0096(5) 0.2111(14) 0.053(3) Uani 1.00 1 d . . .
C(14) C 0.8472(10) -0.0620(6) 0.2091(16) 0.064(4) Uani 1.00 1 d . . .
C(15) C 0.9439(11) -0.0887(8) 0.1689(17) 0.078(5) Uani 1.00 1 d . . .
C(16) C 0.9466(17) -0.0858(9) 0.014(2) 0.113(8) Uani 1.00 1 d . . .
C(17) C -0.2427(14) 0.2539(8) -0.108(2) 0.154(10) Uani 1.00 1 d . . .
C(18) C -0.2018(11) 0.1523(9) -0.2543(19) 0.093(6) Uani 1.00 1 d . . .
H(1) H -0.0178 0.2296 0.6290 0.081 Uiso 1.00 1 c R . .
H(2) H -0.0803 0.2643 0.5075 0.081 Uiso 1.00 1 c R . .
H(3) H 0.0328 0.2695 0.5228 0.081 Uiso 1.00 1 c R . .
H(4) H -0.0614 0.2461 0.2566 0.110 Uiso 1.00 1 c R . .
H(5) H -0.1372 0.1920 0.2572 0.110 Uiso 1.00 1 c R . .
H(6) H -0.0402 0.1808 0.1937 0.110 Uiso 1.00 1 c R . .
H(7) H 0.3207 0.0976 0.5594 0.050 Uiso 1.00 1 c R . .
H(8) H 0.4803 0.0701 0.5267 0.050 Uiso 1.00 1 c R . .
H(9) H 0.4250 0.1285 0.1234 0.068 Uiso 1.00 1 c R . .
H(10) H 0.2638 0.1528 0.1681 0.064 Uiso 1.00 1 c R . .
H(11) H 0.6345 0.0859 0.4896 0.059 Uiso 1.00 1 c R . .
H(12) H 0.7891 0.0502 0.4446 0.057 Uiso 1.00 1 c R . .
H(13) H 0.6889 0.0237 0.0447 0.055 Uiso 1.00 1 c R . .
H(14) H 0.5327 0.0576 0.0836 0.050 Uiso 1.00 1 c R . .
H(15) H 0.8632 0.0245 0.1227 0.064 Uiso 1.00 1 c R . .
H(16) H 0.8972 0.0239 0.2826 0.064 Uiso 1.00 1 c R . .
H(17) H 0.8363 -0.0768 0.2993 0.078 Uiso 1.00 1 c R . .
H(18) H 0.7957 -0.0761 0.1416 0.078 Uiso 1.00 1 c R . .
H(19) H 0.9960 -0.0633 0.2116 0.094 Uiso 1.00 1 c R . .
H(20) H 0.9529 -0.1310 0.2005 0.094 Uiso 1.00 1 c R . .
H(21) H 0.9211 -0.1243 -0.0255 0.142 Uiso 1.00 1 c R . .
H(22) H 1.0109 -0.0795 -0.0103 0.142 Uiso 1.00 1 c R . .
H(23) H 0.9060 -0.0518 -0.0216 0.142 Uiso 1.00 1 c R . .
H(24) H -0.2362 0.2681 -0.2001 0.189 Uiso 1.00 1 c R . .
H(25) H -0.1848 0.2637 -0.0477 0.189 Uiso 1.00 1 c R . .
H(26) H -0.2969 0.2743 -0.0747 0.189 Uiso 1.00 1 c R . .
H(27) H -0.1773 0.1104 -0.2452 0.113 Uiso 1.00 1 c R . .
H(28) H -0.1490 0.1808 -0.2594 0.113 Uiso 1.00 1 c R . .
H(29) H -0.2465 0.1556 -0.3372 0.113 Uiso 1.00 1 c R . .

loop_
_atom_site_aniso_label
_atom_site_aniso_U_11
_atom_site_aniso_U_22
_atom_site_aniso_U_33
_atom_site_aniso_U_12
_atom_site_aniso_U_13
_atom_site_aniso_U_23
Pt(1) 0.0256(2) 0.0392(2) 0.0457(2) 0.00120(14) 0.00918(16) 0.00163(16)
Pt(2) 0.0311(2) 0.0387(2) 0.0403(2) -0.00226(16) 0.00979(17) 0.00154(16)
Cl(1) 0.053(2) 0.0427(18) 0.187(4) -0.0119(15) 0.049(2) -0.017(2)
Cl(2) 0.0471(17) 0.0420(16) 0.126(3) -0.0014(14) 0.0136(18) -0.0008(17)
Cl(3) 0.059(2) 0.0468(17) 0.100(2) 0.0032(15) 0.0281(18) -0.0161(16)
Cl(4) 0.0343(14) 0.076(2) 0.0579(16) -0.0107(14) 0.0089(12) 0.0004(15)
Cl(5) 0.0602(18) 0.0467(15) 0.0605(16) 0.0046(14) 0.0097(14) -0.0114(13)
S(1) 0.0282(12) 0.0405(13) 0.0530(14) 0.0001(10) 0.0132(10) 0.0027(11)
S(2) 0.0305(14) 0.0578(18) 0.0623(17) -0.0112(12) 0.0105(12) -0.0019(14)
O(1) 0.046(5) 0.043(4) 0.106(7) -0.011(4) 0.025(4) 0.003(4)
O(2) 0.038(5) 0.131(10) 0.066(6) -0.019(5) -0.006(4) 0.023(5)
N(1) 0.038(4) 0.027(4) 0.053(5) 0.005(3) 0.010(3) 0.001(3)
N(2) 0.029(4) 0.036(4) 0.065(5) 0.005(3) 0.023(4) 0.006(4)
C(1) 0.053(7) 0.053(7) 0.096(10) 0.006(6) 0.029(7) -0.012(7)
C(2) 0.055(9) 0.156(18) 0.063(8) 0.048(10) -0.001(7) 0.014(10)
C(3) 0.036(5) 0.049(6) 0.039(5) 0.005(4) 0.005(4) 0.005(4)
C(4) 0.030(5) 0.055(6) 0.041(5) 0.012(4) 0.008(4) 0.005(4)
C(5) 0.032(5) 0.037(5) 0.044(5) -0.002(4) 0.012(4) -0.006(4)
C(6) 0.049(7) 0.072(8) 0.048(6) 0.014(6) 0.011(5) 0.017(6)
C(7) 0.033(5) 0.075(8) 0.052(6) 0.020(5) 0.015(5) 0.018(5)
C(8) 0.031(5) 0.035(5) 0.044(5) 0.004(4) 0.013(4) -0.002(4)
C(9) 0.040(6) 0.056(7) 0.052(6) 0.001(5) 0.014(5) -0.015(5)
C(10) 0.030(5) 0.056(6) 0.057(6) 0.000(4) 0.005(4) -0.002(5)
C(11) 0.038(5) 0.045(6) 0.055(6) 0.013(4) 0.023(4) 0.008(4)
C(12) 0.031(5) 0.055(6) 0.039(5) 0.004(4) 0.017(4) 0.002(4)
C(13) 0.029(5) 0.046(6) 0.087(9) 0.004(4) 0.017(5) -0.004(6)
C(14) 0.056(8) 0.055(8) 0.084(9) 0.015(6) 0.027(7) 0.008(6)
C(15) 0.054(8) 0.080(11) 0.102(12) 0.021(8) 0.012(8) -0.022(9)
C(16) 0.130(19) 0.102(15) 0.123(16) 0.008(13) 0.079(14) 0.003(12)
C(17) 0.072(12) 0.059(11) 0.34(3) -0.037(9) 0.068(17) -0.048(16)
C(18) 0.040(8) 0.155(19) 0.087(11) -0.005(9) 0.020(7) 0.004(10)

loop_
_atom_type_symbol
_atom_type_description
_atom_type_scat_dispersion_real
_atom_type_scat_dispersion_imag
_atom_type_scat_source
C C 0.003 0.002
;
International Tables for Crystallography
(1992, Vol. C, Tables 4.2.6.8 and 6.1.1.4)
;
H H 0.000 0.000
;
International Tables for Crystallography
(1992, Vol. C, Table 6.1.1.4)
;
N N 0.006 0.003
;
International Tables for Crystallography
(1992, Vol. C, Tables 4.2.6.8 and 6.1.1.4)
;
O O 0.011 0.006
;
International Tables for Crystallography
(1992, Vol. C, Tables 4.2.6.8 and 6.1.1.4)
;
Pt Pt -1.703 8.390
;
International Tables for Crystallography
(1992, Vol. C, Tables 4.2.6.8 and 6.1.1.4)
;
Cl Cl 0.148 0.159
;
International Tables for Crystallography
(1992, Vol. C, Tables 4.2.6.8 and 6.1.1.4)
;
S S 0.125 0.123
;
International Tables for Crystallography
(1992, Vol. C, Tables 4.2.6.8 and 6.1.1.4)
;

loop_
_geom_angle_atom_site_label_1
_geom_angle_atom_site_label_2
_geom_angle_atom_site_label_3
_geom_angle
_geom_angle_publ_flag
_geom_angle_site_symmetry_1
_geom_angle_site_symmetry_2
_geom_angle_site_symmetry_3
Cl(1) Pt(1) Cl(2) 175.18(16) no . . .
Cl(1) Pt(1) S(1) 92.80(12) no . . .
Cl(1) Pt(1) N(1) 88.1(2) no . . .
Cl(2) Pt(1) S(1) 91.61(12) no . . .
Cl(2) Pt(1) N(1) 87.4(2) no . . .
S(1) Pt(1) N(1) 178.1(2) no . . .
Cl(3) Pt(2) Cl(4) 88.22(12) no . . .
Cl(3) Pt(2) Cl(5) 177.00(13) no . . .
Cl(3) Pt(2) S(2) 93.19(12) no . . .
Cl(4) Pt(2) Cl(5) 89.47(12) no . . .
Cl(4) Pt(2) S(2) 176.38(12) no . . .
Cl(5) Pt(2) S(2) 89.00(12) no . . .
Pt(1) S(1) O(1) 117.9(3) no . . .
Pt(1) S(1) C(1) 112.1(4) no . . .
Pt(1) S(1) C(2) 106.2(5) no . . .
O(1) S(1) C(1) 108.3(6) no . . .
O(1) S(1) C(2) 109.1(7) no . . .
C(1) S(1) C(2) 101.9(8) no . . .
Pt(2) S(2) O(2) 115.6(4) no . . .
Pt(2) S(2) C(17) 113.3(6) no . . .
Pt(2) S(2) C(18) 112.8(5) no . . .
O(2) S(2) C(17) 109.1(9) no . . .
O(2) S(2) C(18) 106.3(7) no . . .
C(17) S(2) C(18) 98.0(10) no . . .
Pt(1) N(1) C(3) 120.8(7) no . . .
Pt(1) N(1) C(7) 119.9(7) no . . .
C(3) N(1) C(7) 119.2(9) no . . .
C(10) N(2) C(11) 121.1(9) no . . .
C(10) N(2) C(13) 120.1(9) no . . .
C(11) N(2) C(13) 118.8(9) no . . .
N(1) C(3) C(4) 122.6(10) no . . .
C(3) C(4) C(5) 119.0(9) no . . .
C(4) C(5) C(6) 118.5(10) no . . .
C(4) C(5) C(8) 121.1(9) no . . .
C(6) C(5) C(8) 120.3(10) no . . .
C(5) C(6) C(7) 118.2(11) no . . .
N(1) C(7) C(6) 122.3(10) no . . .
C(5) C(8) C(9) 121.4(9) no . . .
C(5) C(8) C(12) 121.1(8) no . . .
C(9) C(8) C(12) 117.5(9) no . . .
C(8) C(9) C(10) 121.0(10) no . . .
N(2) C(10) C(9) 119.5(9) no . . .
N(2) C(11) C(12) 121.2(10) no . . .
C(8) C(12) C(11) 119.7(9) no . . .
N(2) C(13) C(14) 110.0(9) no . . .
C(13) C(14) C(15) 111.1(12) no . . .
C(14) C(15) C(16) 111.1(14) no . . .
S(1) C(1) H(1) 108.6 no . . .
S(1) C(1) H(2) 110.6 no . . .
S(1) C(1) H(3) 109.3 no . . .
H(1) C(1) H(2) 109.5 no . . .
H(1) C(1) H(3) 109.5 no . . .
H(2) C(1) H(3) 109.5 no . . .
S(1) C(2) H(4) 110.4 no . . .
S(1) C(2) H(5) 109.0 no . . .
S(1) C(2) H(6) 109.0 no . . .
H(4) C(2) H(5) 109.5 no . . .
H(4) C(2) H(6) 109.5 no . . .
H(5) C(2) H(6) 109.5 no . . .
N(1) C(3) H(7) 118.3 no . . .
C(4) C(3) H(7) 119.1 no . . .
C(3) C(4) H(8) 121.3 no . . .
C(5) C(4) H(8) 119.7 no . . .
C(5) C(6) H(9) 119.7 no . . .
C(7) C(6) H(9) 122.0 no . . .
N(1) C(7) H(10) 118.7 no . . .
C(6) C(7) H(10) 119.0 no . . .
C(8) C(9) H(11) 118.6 no . . .
C(10) C(9) H(11) 120.4 no . . .
N(2) C(10) H(12) 119.8 no . . .
C(9) C(10) H(12) 120.7 no . . .
N(2) C(11) H(13) 119.2 no . . .
C(12) C(11) H(13) 119.6 no . . .
C(8) C(12) H(14) 119.5 no . . .
C(11) C(12) H(14) 120.8 no . . .
N(2) C(13) H(15) 110.0 no . . .
N(2) C(13) H(16) 108.9 no . . .
C(14) C(13) H(15) 109.0 no . . .
C(14) C(13) H(16) 109.6 no . . .
H(15) C(13) H(16) 109.5 no . . .
C(13) C(14) H(17) 108.8 no . . .
C(13) C(14) H(18) 109.3 no . . .
C(15) C(14) H(17) 110.0 no . . .
C(15) C(14) H(18) 108.2 no . . .
H(17) C(14) H(18) 109.5 no . . .
C(14) C(15) H(19) 108.5 no . . .
C(14) C(15) H(20) 110.6 no . . .
C(16) C(15) H(19) 107.4 no . . .
C(16) C(15) H(20) 109.8 no . . .
H(19) C(15) H(20) 109.5 no . . .
C(15) C(16) H(21) 108.1 no . . .
C(15) C(16) H(22) 112.5 no . . .
C(15) C(16) H(23) 107.8 no . . .
H(21) C(16) H(22) 109.5 no . . .
H(21) C(16) H(23) 109.5 no . . .
H(22) C(16) H(23) 109.5 no . . .
S(2) C(17) H(24) 109.2 no . . .
S(2) C(17) H(25) 110.7 no . . .
S(2) C(17) H(26) 108.5 no . . .
H(24) C(17) H(25) 109.5 no . . .
H(24) C(17) H(26) 109.5 no . . .
H(25) C(17) H(26) 109.5 no . . .
S(2) C(18) H(27) 110.0 no . . .
S(2) C(18) H(28) 110.4 no . . .
S(2) C(18) H(29) 108.0 no . . .
H(27) C(18) H(28) 109.5 no . . .
H(27) C(18) H(29) 109.5 no . . .
H(28) C(18) H(29) 109.5 no . . .

loop_
_geom_bond_atom_site_label_1
_geom_bond_atom_site_label_2
_geom_bond_distance
_geom_bond_publ_flag
_geom_bond_site_symmetry_1
_geom_bond_site_symmetry_2
Pt(1) Cl(1) 2.299(3) no . .
Pt(1) Cl(2) 2.286(3) no . .
Pt(1) S(1) 2.225(2) no . .
Pt(1) N(1) 2.057(9) no . .
Pt(2) Cl(3) 2.301(3) no . .
Pt(2) Cl(4) 2.320(2) no . .
Pt(2) Cl(5) 2.305(3) no . .
Pt(2) S(2) 2.204(2) no . .
S(1) O(1) 1.473(10) no . .
S(1) C(1) 1.743(14) no . .
S(1) C(2) 1.765(14) no . .
S(2) O(2) 1.473(10) no . .
S(2) C(17) 1.782(17) no . .
S(2) C(18) 1.752(18) no . .
N(1) C(3) 1.335(13) no . .
N(1) C(7) 1.331(16) no . .
N(2) C(10) 1.346(15) no . .
N(2) C(11) 1.337(13) no . .
N(2) C(13) 1.513(14) no . .
C(3) C(4) 1.375(15) no . .
C(4) C(5) 1.399(15) no . .
C(5) C(6) 1.393(15) no . .
C(5) C(8) 1.475(14) no . .
C(6) C(7) 1.401(18) no . .
C(8) C(9) 1.397(14) no . .
C(8) C(12) 1.385(14) no . .
C(9) C(10) 1.381(16) no . .
C(11) C(12) 1.383(15) no . .
C(13) C(14) 1.517(17) no . .
C(14) C(15) 1.54(2) no . .
C(15) C(16) 1.50(2) no . .
C(1) H(1) 0.950 no . .
C(1) H(2) 0.950 no . .
C(1) H(3) 0.950 no . .
C(2) H(4) 0.950 no . .
C(2) H(5) 0.950 no . .
C(2) H(6) 0.950 no . .
C(3) H(7) 0.950 no . .
C(4) H(8) 0.950 no . .
C(6) H(9) 0.950 no . .
C(7) H(10) 0.950 no . .
C(9) H(11) 0.950 no . .
C(10) H(12) 0.950 no . .
C(11) H(13) 0.950 no . .
C(12) H(14) 0.950 no . .
C(13) H(15) 0.950 no . .
C(13) H(16) 0.950 no . .
C(14) H(17) 0.950 no . .
C(14) H(18) 0.950 no . .
C(15) H(19) 0.950 no . .
C(15) H(20) 0.950 no . .
C(16) H(21) 0.950 no . .
C(16) H(22) 0.950 no . .
C(16) H(23) 0.950 no . .
C(17) H(24) 0.950 no . .
C(17) H(25) 0.950 no . .
C(17) H(26) 0.950 no . .
C(18) H(27) 0.950 no . .
C(18) H(28) 0.950 no . .
C(18) H(29) 0.950 no . .
